data_7056805
loop_
_publ_author_name
'Zuo, Youpeng'
'He, Xinwei'
'Ning, Yi'
'Zhang, Lanlan'
'Wu, Yuhao'
'Shang, Yongjia'

_publ_section_title
;
 Divergent synthesis of 3,4-dihydrodibenzo[b,d]furan-1(2H)-ones and
 isocoumarins via additive-controlled chemoselective C--C or C--N bond
 cleavage
;
_journal_issue 3
_journal_name_full 'New Journal of Chemistry'
_journal_page_first 1673
_journal_paper_doi 10.1039/C7NJ03799F
_journal_volume 42
_journal_year 2018
_chemical_formula_sum 'C16 H16 O4'
_chemical_formula_weight 272.29
_space_group_crystal_system monoclinic
_space_group_IT_number 14
_space_group_name_Hall '-P 2ybc'
_space_group_name_H-M_alt 'P 1 21/c 1'
_symmetry_space_group_name_Hall '-P 2ybc'
_symmetry_space_group_name_H-M 'P 1 21/c 1'
_atom_sites_solution_hydrogens geom
_audit_creation_method SHELXL-2014/7
_audit_update_record
;
2017-06-12 deposited with the CCDC.
2017-12-13 downloaded from the CCDC.
;
_cell_angle_alpha 90
_cell_angle_beta 95.182(2)
_cell_angle_gamma 90
_cell_formula_units_Z 4
_cell_length_a 8.8746(6)
_cell_length_b 15.3282(11)
_cell_length_c 10.0135(7)
_cell_measurement_reflns_used 9937
_cell_measurement_temperature 273(2)
_cell_measurement_theta_max 25.42
_cell_measurement_theta_min 3.22
_cell_volume 1356.59(16)
_computing_structure_refinement 'SHELXL-2014/7 (Sheldrick, 2014)'
_diffrn_ambient_temperature 273(2)
_diffrn_measured_fraction_theta_full 0.994
_diffrn_measured_fraction_theta_max 0.994
_diffrn_measurement_device_type 'Bruker APEX-II CCD'
_diffrn_measurement_method '\f and \w scans'
_diffrn_radiation_type MoK\a
_diffrn_radiation_wavelength 0.71073
_diffrn_reflns_av_R_equivalents 0.0390
_diffrn_reflns_av_unetI/netI 0.0136
_diffrn_reflns_Laue_measured_fraction_full 0.994
_diffrn_reflns_Laue_measured_fraction_max 0.994
_diffrn_reflns_limit_h_max 10
_diffrn_reflns_limit_h_min -10
_diffrn_reflns_limit_k_max 18
_diffrn_reflns_limit_k_min -18
_diffrn_reflns_limit_l_max 12
_diffrn_reflns_limit_l_min -12
_diffrn_reflns_number 23206
_diffrn_reflns_point_group_measured_fraction_full 0.994
_diffrn_reflns_point_group_measured_fraction_max 0.994
_diffrn_reflns_theta_full 25.242
_diffrn_reflns_theta_max 25.417
_diffrn_reflns_theta_min 3.225
_exptl_absorpt_coefficient_mu 0.096
_exptl_crystal_colour colorless
_exptl_crystal_density_diffrn 1.333
_exptl_crystal_description block
_exptl_crystal_F_000 576
_exptl_crystal_size_max 0.230
_exptl_crystal_size_mid 0.210
_exptl_crystal_size_min 0.200
_refine_diff_density_max 0.251
_refine_diff_density_min -0.226
_refine_diff_density_rms 0.039
_refine_ls_extinction_method none
_refine_ls_goodness_of_fit_ref 1.025
_refine_ls_hydrogen_treatment constr
_refine_ls_matrix_type full
_refine_ls_number_parameters 185
_refine_ls_number_reflns 2484
_refine_ls_number_restraints 0
_refine_ls_restrained_S_all 1.025
_refine_ls_R_factor_all 0.0583
_refine_ls_R_factor_gt 0.0487
_refine_ls_shift/su_max 0.025
_refine_ls_shift/su_mean 0.000
_refine_ls_structure_factor_coef Fsqd
_refine_ls_weighting_details 'w=1/[\s^2^(Fo^2^)+(0.0576P)^2^+0.6393P] where P=(Fo^2^+2Fc^2^)/3'
_refine_ls_weighting_scheme calc
_refine_ls_wR_factor_gt 0.1189
_refine_ls_wR_factor_ref 0.1304
_reflns_Friedel_coverage 0.000
_reflns_number_gt 2092
_reflns_number_total 2484
_reflns_threshold_expression 'I > 2\s(I)'
_cod_data_source_file c7nj03799f2.cif
_cod_data_source_block mo_20170607b_0ma
_cod_depositor_comments 'Adding full bibliography for 7056804--7056805.cif.'
_cod_database_code 7056805
_shelx_shelxl_version_number 2014/7
_shelx_space_group_comment
;
The symmetry employed for this shelxl refinement is uniquely defined
by the following loop, which should always be used as a source of
symmetry information in preference to the above space-group names.
They are only intended as comments.
;
_shelx_estimated_absorpt_t_min 0.978
_shelx_estimated_absorpt_t_max 0.981

loop_
_space_group_symop_operation_xyz
'x, y, z'
'-x, y+1/2, -z+1/2'
'-x, -y, -z'
'x, -y-1/2, z-1/2'

loop_
_atom_site_label
_atom_site_type_symbol
_atom_site_fract_x
_atom_site_fract_y
_atom_site_fract_z
_atom_site_U_iso_or_equiv
_atom_site_adp_type
_atom_site_occupancy
_atom_site_site_symmetry_order
_atom_site_calc_flag
_atom_site_refinement_flags_posn
_atom_site_refinement_flags_adp
C1 C 0.4806(2) 0.67549(12) 0.91192(18) 0.0481(4) Uani 1 1 d . .
H1A H 0.4664 0.6483 0.9963 0.072 Uiso 1 1 calc R U
H1B H 0.3847 0.6808 0.8599 0.072 Uiso 1 1 calc R U
H1C H 0.5238 0.7324 0.9275 0.072 Uiso 1 1 calc R U
C2 C 0.73543(19) 0.60520(12) 0.92257(17) 0.0477(4) Uani 1 1 d . .
H2A H 0.8010 0.5687 0.8756 0.072 Uiso 1 1 calc R U
H2B H 0.7148 0.5774 1.0049 0.072 Uiso 1 1 calc R U
H2C H 0.7837 0.6604 0.9419 0.072 Uiso 1 1 calc R U
C3 C 0.58714(17) 0.61964(10) 0.83548(14) 0.0347(4) Uani 1 1 d . .
C4 C 0.61500(19) 0.66590(10) 0.70428(16) 0.0394(4) Uani 1 1 d . .
H4A H 0.5195 0.6881 0.6630 0.047 Uiso 1 1 calc R U
H4B H 0.6813 0.7154 0.7245 0.047 Uiso 1 1 calc R U
C5 C 0.68373(16) 0.60811(10) 0.60726(14) 0.0323(3) Uani 1 1 d . .
C6 C 0.68153(16) 0.51985(10) 0.60489(14) 0.0314(3) Uani 1 1 d . .
C7 C 0.59212(19) 0.47595(10) 0.70348(16) 0.0392(4) Uani 1 1 d . .
C8 C 0.51216(18) 0.53224(10) 0.79797(16) 0.0380(4) Uani 1 1 d . .
H8A H 0.5031 0.4995 0.8797 0.046 Uiso 1 1 calc R U
H8B H 0.4105 0.5435 0.7576 0.046 Uiso 1 1 calc R U
C9 C 0.81984(17) 0.61869(11) 0.41153(15) 0.0376(4) Uani 1 1 d . .
C10 C 0.82839(16) 0.52522(10) 0.40786(14) 0.0327(3) Uani 1 1 d . .
C11 C 0.90547(17) 0.48483(11) 0.30706(15) 0.0388(4) Uani 1 1 d . .
C12 C 0.91634(18) 0.39477(11) 0.30342(16) 0.0432(4) Uani 1 1 d . .
H12 H 0.9667 0.3682 0.2367 0.052 Uiso 1 1 calc R U
C13 C 0.85306(18) 0.34374(11) 0.39804(17) 0.0418(4) Uani 1 1 d . .
C14 C 0.77477(18) 0.38316(10) 0.49747(15) 0.0376(4) Uani 1 1 d . .
H14 H 0.7315 0.3485 0.5600 0.045 Uiso 1 1 calc R U
C15 C 0.76090(15) 0.47354(10) 0.50381(14) 0.0314(3) Uani 1 1 d . .
C16 C 0.8689(2) 0.24606(12) 0.3950(2) 0.0615(6) Uani 1 1 d . .
H16A H 0.7767 0.2207 0.3548 0.092 Uiso 1 1 calc R U
H16B H 0.8891 0.2245 0.4848 0.092 Uiso 1 1 calc R U
H16C H 0.9509 0.2306 0.3434 0.092 Uiso 1 1 calc R U
O1 O 0.5743(2) 0.39748(8) 0.70557(16) 0.0794(6) Uani 1 1 d . .
O2 O 0.75194(12) 0.65664(7) 0.51469(11) 0.0393(3) Uani 1 1 d . .
O3 O 0.86982(15) 0.66941(8) 0.33217(13) 0.0540(4) Uani 1 1 d . .
O4 O 0.97092(15) 0.53141(9) 0.21332(12) 0.0545(4) Uani 1 1 d . .
H4 H 0.9577 0.5836 0.2258 0.082 Uiso 1 1 calc R U

loop_
_atom_site_aniso_label
_atom_site_aniso_U_11
_atom_site_aniso_U_22
_atom_site_aniso_U_33
_atom_site_aniso_U_23
_atom_site_aniso_U_13
_atom_site_aniso_U_12
C1 0.0528(10) 0.0452(9) 0.0478(10) -0.0101(8) 0.0118(8) 0.0032(8)
C2 0.0427(9) 0.0562(10) 0.0431(9) -0.0039(8) -0.0023(7) -0.0030(8)
C3 0.0363(8) 0.0349(8) 0.0334(8) -0.0049(6) 0.0046(6) -0.0016(6)
C4 0.0486(9) 0.0290(7) 0.0412(9) -0.0012(6) 0.0077(7) 0.0014(6)
C5 0.0324(8) 0.0320(8) 0.0322(8) 0.0029(6) 0.0014(6) -0.0014(6)
C6 0.0332(7) 0.0312(8) 0.0299(7) 0.0000(6) 0.0033(6) -0.0019(6)
C7 0.0469(9) 0.0331(8) 0.0390(9) -0.0018(6) 0.0113(7) -0.0052(7)
C8 0.0394(8) 0.0384(8) 0.0370(8) -0.0029(6) 0.0086(6) -0.0054(6)
C9 0.0333(8) 0.0427(9) 0.0370(8) 0.0073(7) 0.0042(6) 0.0025(6)
C10 0.0281(7) 0.0389(8) 0.0307(7) 0.0024(6) -0.0004(6) 0.0006(6)
C11 0.0302(8) 0.0534(10) 0.0328(8) 0.0021(7) 0.0029(6) 0.0005(7)
C12 0.0359(8) 0.0528(10) 0.0417(9) -0.0110(7) 0.0077(7) 0.0030(7)
C13 0.0353(8) 0.0426(9) 0.0477(9) -0.0086(7) 0.0044(7) 0.0006(7)
C14 0.0385(8) 0.0348(8) 0.0400(8) -0.0025(6) 0.0065(6) -0.0006(6)
C15 0.0286(7) 0.0351(8) 0.0301(7) -0.0006(6) -0.0002(6) -0.0002(6)
C16 0.0657(12) 0.0445(10) 0.0777(14) -0.0153(9) 0.0244(11) 0.0041(9)
O1 0.1256(14) 0.0319(7) 0.0917(11) -0.0049(7) 0.0704(10) -0.0136(7)
O2 0.0454(6) 0.0321(6) 0.0415(6) 0.0072(4) 0.0106(5) 0.0004(4)
O3 0.0612(8) 0.0485(7) 0.0555(7) 0.0195(6) 0.0228(6) 0.0034(6)
O4 0.0559(8) 0.0645(8) 0.0461(7) 0.0092(6) 0.0208(6) 0.0027(7)

loop_
_atom_type_symbol
_atom_type_description
_atom_type_scat_dispersion_real
_atom_type_scat_dispersion_imag
_atom_type_scat_source
C C 0.0033 0.0016 'International Tables Vol C Tables 4.2.6.8 and 6.1.1.4'
H H 0.0000 0.0000 'International Tables Vol C Tables 4.2.6.8 and 6.1.1.4'
O O 0.0106 0.0060 'International Tables Vol C Tables 4.2.6.8 and 6.1.1.4'

loop_
_geom_angle_atom_site_label_1
_geom_angle_atom_site_label_2
_geom_angle_atom_site_label_3
_geom_angle
C3 C1 H1A 109.5
C3 C1 H1B 109.5
H1A C1 H1B 109.5
C3 C1 H1C 109.5
H1A C1 H1C 109.5
H1B C1 H1C 109.5
C3 C2 H2A 109.5
C3 C2 H2B 109.5
H2A C2 H2B 109.5
C3 C2 H2C 109.5
H2A C2 H2C 109.5
H2B C2 H2C 109.5
C8 C3 C2 110.30(13)
C8 C3 C1 109.77(13)
C2 C3 C1 109.56(13)
C8 C3 C4 107.19(12)
C2 C3 C4 111.04(13)
C1 C3 C4 108.95(13)
C5 C4 C3 113.09(12)
C5 C4 H4A 109.0
C3 C4 H4A 109.0
C5 C4 H4B 109.0
C3 C4 H4B 109.0
H4A C4 H4B 107.8
C6 C5 O2 122.48(13)
C6 C5 C4 126.97(13)
O2 C5 C4 110.55(12)
C5 C6 C15 119.25(13)
C5 C6 C7 116.73(13)
C15 C6 C7 123.97(14)
O1 C7 C6 122.65(14)
O1 C7 C8 119.21(14)
C6 C7 C8 118.00(13)
C7 C8 C3 115.96(12)
C7 C8 H8A 108.3
C3 C8 H8A 108.3
C7 C8 H8B 108.3
C3 C8 H8B 108.3
H8A C8 H8B 107.4
O3 C9 O2 115.43(15)
O3 C9 C10 126.49(15)
O2 C9 C10 118.07(13)
C11 C10 C15 120.03(15)
C11 C10 C9 119.08(14)
C15 C10 C9 120.89(13)
O4 C11 C12 118.24(14)
O4 C11 C10 122.07(15)
C12 C11 C10 119.69(14)
C11 C12 C13 120.74(15)
C11 C12 H12 119.6
C13 C12 H12 119.6
C12 C13 C14 119.99(15)
C12 C13 C16 120.23(15)
C14 C13 C16 119.78(16)
C15 C14 C13 120.85(15)
C15 C14 H14 119.6
C13 C14 H14 119.6
C14 C15 C10 118.69(13)
C14 C15 C6 124.23(13)
C10 C15 C6 117.08(14)
C13 C16 H16A 109.5
C13 C16 H16B 109.5
H16A C16 H16B 109.5
C13 C16 H16C 109.5
H16A C16 H16C 109.5
H16B C16 H16C 109.5
C5 O2 C9 121.99(12)
C11 O4 H4 109.5

loop_
_geom_bond_atom_site_label_1
_geom_bond_atom_site_label_2
_geom_bond_distance
C1 C3 1.531(2)
C1 H1A 0.9600
C1 H1B 0.9600
C1 H1C 0.9600
C2 C3 1.528(2)
C2 H2A 0.9600
C2 H2B 0.9600
C2 H2C 0.9600
C3 C8 1.528(2)
C3 C4 1.532(2)
C4 C5 1.486(2)
C4 H4A 0.9700
C4 H4B 0.9700
C5 C6 1.353(2)
C5 O2 1.3713(17)
C6 C15 1.467(2)
C6 C7 1.483(2)
C7 O1 1.213(2)
C7 C8 1.505(2)
C8 H8A 0.9700
C8 H8B 0.9700
C9 O3 1.2233(19)
C9 O2 1.3715(18)
C9 C10 1.435(2)
C10 C11 1.412(2)
C10 C15 1.419(2)
C11 O4 1.3515(19)
C11 C12 1.384(2)
C12 C13 1.386(2)
C12 H12 0.9300
C13 C14 1.401(2)
C13 C16 1.504(2)
C14 C15 1.393(2)
C14 H14 0.9300
C16 H16A 0.9600
C16 H16B 0.9600
C16 H16C 0.9600
O4 H4 0.8200
